data_7129350
loop_
_publ_author_name
'Wang, Tianbao'
'Zheng, Qinze'
'Wang, Linhua'
'Huang, Zhenmei'
'Zhang, Huaxing'
'Zhang, Yuming'
'Zhang, Cheng'
'Gao, Ge'

_publ_section_title
;
 Synthesis of cationic \p-extended imidazolium salts by sequential
 Cu-catalyzed arylation/annulation and photocyclization
;
_journal_name_full 'Chemical Communications'
_journal_paper_doi 10.1039/D1CC06194A
_journal_year 2021
_chemical_formula_moiety 'B F4, C25 H15 N2'
_chemical_formula_sum 'C25 H15 B F4 N2'
_chemical_formula_weight 430.20
_space_group_crystal_system monoclinic
_space_group_IT_number 14
_space_group_name_Hall '-P 2yn'
_space_group_name_H-M_alt 'P 1 21/n 1'
_atom_sites_solution_hydrogens geom
_atom_sites_solution_primary dual
_audit_creation_date 2021-05-24
_audit_creation_method
;
Olex2 1.3
(compiled 2020.11.12 svn.r5f609507 for OlexSys, GUI svn.r6272)
;
_audit_update_record
;
2021-10-06 deposited with the CCDC.	2021-12-06 downloaded from the CCDC.
;
_cell_angle_alpha 90
_cell_angle_beta 103.547(2)
_cell_angle_gamma 90
_cell_formula_units_Z 4
_cell_length_a 8.4814(4)
_cell_length_b 14.5840(9)
_cell_length_c 16.2845(10)
_cell_measurement_reflns_used 9955
_cell_measurement_temperature 301(2)
_cell_measurement_theta_max 23.898
_cell_measurement_theta_min 2.573
_cell_volume 1958.23(19)
_computing_cell_refinement 'SAINT V8.40B (?, 2016)'
_computing_data_reduction 'SAINT V8.40B (?, 2016)'
_computing_molecular_graphics 'Olex2 1.3 (Dolomanov et al., 2009)'
_computing_publication_material 'Olex2 1.3 (Dolomanov et al., 2009)'
_computing_structure_refinement 'SHELXL 2014/7 (Sheldrick, 2015)'
_computing_structure_solution 'SHELXT 2018/2 (Sheldrick, 2018)'
_diffrn_ambient_temperature 301.0
_diffrn_measured_fraction_theta_full 0.999
_diffrn_measured_fraction_theta_max 0.999
_diffrn_measurement_device_type 'Bruker APEX-II CCD'
_diffrn_measurement_method '\f and \w scans'
_diffrn_radiation_type MoK\a
_diffrn_radiation_wavelength 0.71073
_diffrn_reflns_av_R_equivalents 0.0999
_diffrn_reflns_av_unetI/netI 0.0298
_diffrn_reflns_Laue_measured_fraction_full 0.999
_diffrn_reflns_Laue_measured_fraction_max 0.999
_diffrn_reflns_limit_h_max 11
_diffrn_reflns_limit_h_min -10
_diffrn_reflns_limit_k_max 18
_diffrn_reflns_limit_k_min -18
_diffrn_reflns_limit_l_max 21
_diffrn_reflns_limit_l_min -21
_diffrn_reflns_number 90776
_diffrn_reflns_point_group_measured_fraction_full 0.999
_diffrn_reflns_point_group_measured_fraction_max 0.999
_diffrn_reflns_theta_full 25.242
_diffrn_reflns_theta_max 27.537
_diffrn_reflns_theta_min 2.504
_diffrn_source_current 1.4
_diffrn_source_power 0.07
_diffrn_source_voltage 50.0
_diffrn_standards_number 0
_exptl_absorpt_coefficient_mu 0.112
_exptl_absorpt_correction_T_max 0.7456
_exptl_absorpt_correction_T_min 0.7015
_exptl_absorpt_correction_type multi-scan
_exptl_absorpt_process_details
;
SADABS-2016/2 (Bruker,2016/2) was used for absorption correction.
wR2(int) was 0.1095 before and 0.0637 after correction.
The Ratio of minimum to maximum transmission is 0.9409.
The \l/2 correction factor is Not present.
;
_exptl_crystal_colour 'clear light colourless'
_exptl_crystal_colour_lustre clear
_exptl_crystal_colour_modifier light
_exptl_crystal_colour_primary colourless
_exptl_crystal_density_diffrn 1.459
_exptl_crystal_description block
_exptl_crystal_F_000 880
_exptl_crystal_size_max 0.38
_exptl_crystal_size_mid 0.34
_exptl_crystal_size_min 0.29
_refine_diff_density_max 0.717
_refine_diff_density_min -0.308
_refine_diff_density_rms 0.050
_refine_ls_extinction_method none
_refine_ls_goodness_of_fit_ref 1.032
_refine_ls_hydrogen_treatment constr
_refine_ls_matrix_type full
_refine_ls_number_parameters 289
_refine_ls_number_reflns 4495
_refine_ls_number_restraints 4
_refine_ls_restrained_S_all 1.081
_refine_ls_R_factor_all 0.1228
_refine_ls_R_factor_gt 0.0718
_refine_ls_shift/su_max 0.004
_refine_ls_shift/su_mean 0.001
_refine_ls_structure_factor_coef Fsqd
_refine_ls_weighting_details 'w=1/[\s^2^(Fo^2^)+(0.1353P)^2^+0.6315P] where P=(Fo^2^+2Fc^2^)/3'
_refine_ls_weighting_scheme calc
_refine_ls_wR_factor_gt 0.2064
_refine_ls_wR_factor_ref 0.2533
_reflns_Friedel_coverage 0.000
_reflns_number_gt 2523
_reflns_number_total 4495
_reflns_threshold_expression 'I > 2\s(I)'
_cod_data_source_file d1cc06194a2.cif
_cod_data_source_block mo_wtb_3_2_0m_a
_cod_database_code 7129350
_shelx_shelxl_version_number 2014/7
_shelx_space_group_comment
;
The symmetry employed for this shelxl refinement is uniquely defined
by the following loop, which should always be used as a source of
symmetry information in preference to the above space-group names.
They are only intended as comments.
;
_shelx_estimated_absorpt_t_max 0.968
_shelx_estimated_absorpt_t_min 0.959
_olex2_refinement_description
;
1. Fixed Uiso
 At 1.2 times of:
  All C(H) groups
2.a Aromatic/amide H refined with riding coordinates:
 C1(H1), C2(H2), C7(H7), C8(H8), C9(H9), C10(H10), C13(H13), C14(H14),
 C15(H15), C17(H17), C18(H18), C20(H20), C21(H21), C22(H22), C23(H23)
;
_olex2_submission_special_instructions 'No special instructions were received'

loop_
_space_group_symop_operation_xyz
'x, y, z'
'-x+1/2, y+1/2, -z+1/2'
'-x, -y, -z'
'x-1/2, -y-1/2, z-1/2'

loop_
_atom_site_label
_atom_site_type_symbol
_atom_site_fract_x
_atom_site_fract_y
_atom_site_fract_z
_atom_site_U_iso_or_equiv
_atom_site_adp_type
_atom_site_occupancy
_atom_site_site_symmetry_order
_atom_site_calc_flag
_atom_site_refinement_flags_posn
_atom_site_refinement_flags_adp
_atom_site_refinement_flags_occupancy
_atom_site_disorder_assembly
_atom_site_disorder_group
F1 F 0.6198(3) 0.34267(18) 0.2228(2) 0.1322(10) Uani 1 1 d . . . . .
F2 F 0.3910(3) 0.41008(17) 0.15766(15) 0.1165(8) Uani 1 1 d . . . . .
F3 F 0.5135(3) 0.45427(15) 0.28765(13) 0.0979(7) Uani 1 1 d . . . . .
F4 F 0.3851(3) 0.31678(18) 0.2612(2) 0.1256(9) Uani 1 1 d . . . . .
N1 N 0.8373(2) 0.53453(15) 0.37222(13) 0.0559(6) Uani 1 1 d . . . . .
N2 N 0.9227(3) 0.39422(15) 0.35022(14) 0.0573(6) Uani 1 1 d . . . . .
C1 C 0.6971(4) 0.7559(3) 0.4410(3) 0.0893(11) Uani 1 1 d . . . . .
H1 H 0.6892 0.8171 0.4244 0.107 Uiso 1 1 calc R U . . .
C2 C 0.7565(4) 0.6929(2) 0.3945(2) 0.0785(9) Uani 1 1 d . . . . .
H2 H 0.7879 0.7112 0.3459 0.094 Uiso 1 1 calc R U . . .
C3 C 0.7707(3) 0.60154(19) 0.41872(19) 0.0624(7) Uani 1 1 d . . . . .
C4 C 0.8529(3) 0.44725(18) 0.39991(16) 0.0546(6) Uani 1 1 d . . . . .
C5 C 0.9434(3) 0.29954(19) 0.36601(19) 0.0632(7) Uani 1 1 d . . . . .
C6 C 0.8979(3) 0.2629(2) 0.43677(18) 0.0653(7) Uani 1 1 d . . . . .
C7 C 0.9204(4) 0.1679(2) 0.4514(2) 0.0843(10) Uani 1 1 d . . . . .
H7 H 0.8917 0.1422 0.4980 0.101 Uiso 1 1 calc R U . . .
C8 C 0.9827(5) 0.1127(2) 0.3995(3) 0.0923(11) Uani 1 1 d . . . . .
H8 H 0.9960 0.0503 0.4108 0.111 Uiso 1 1 calc R U . . .
C9 C 0.6492(4) 0.7297(3) 0.5119(3) 0.0959(12) Uani 1 1 d . . . . .
H9 H 0.6077 0.7731 0.5430 0.115 Uiso 1 1 calc R U . . .
C10 C 0.6617(4) 0.6403(3) 0.5372(2) 0.0805(9) Uani 1 1 d . . . . .
H10 H 0.6288 0.6235 0.5857 0.097 Uiso 1 1 calc R U . . .
C11 C 0.7235(3) 0.5734(2) 0.49146(18) 0.0656(8) Uani 1 1 d . . . . .
C12 C 0.7397(3) 0.4776(2) 0.51957(18) 0.0654(8) Uani 1 1 d . . . . .
C13 C 0.6972(4) 0.4439(3) 0.5912(2) 0.0760(9) Uani 1 1 d . . . . .
H13 H 0.6517 0.4828 0.6246 0.091 Uiso 1 1 calc R U . . .
C14 C 0.7221(4) 0.3534(3) 0.6127(2) 0.0865(10) Uani 1 1 d . . . . .
H14 H 0.6947 0.3324 0.6615 0.104 Uiso 1 1 calc R U . . .
C15 C 0.7863(4) 0.2921(3) 0.5649(2) 0.0795(9) Uani 1 1 d . . . . .
H15 H 0.8006 0.2310 0.5814 0.095 Uiso 1 1 calc R U . . .
C16 C 0.8294(3) 0.3214(2) 0.49221(18) 0.0630(7) Uani 1 1 d . . . . .
C17 C 1.0260(5) 0.1499(2) 0.3302(3) 0.0921(11) Uani 1 1 d . . . . .
H17 H 1.0690 0.1125 0.2946 0.111 Uiso 1 1 calc R U . . .
C18 C 1.0062(4) 0.2403(2) 0.3138(2) 0.0799(9) Uani 1 1 d . . . . .
H18 H 1.0350 0.2641 0.2664 0.096 Uiso 1 1 calc R U . . .
C19 C 0.8993(3) 0.53955(19) 0.29906(18) 0.0607(7) Uani 1 1 d . . . . .
C20 C 0.9149(4) 0.6107(2) 0.2453(2) 0.0800(9) Uani 1 1 d . . . . .
H20 H 0.8751 0.6687 0.2527 0.096 Uiso 1 1 calc R U . . .
C21 C 0.9885(5) 0.5941(3) 0.1824(3) 0.0971(12) Uani 1 1 d . . . . .
H21 H 0.9977 0.6412 0.1454 0.116 Uiso 1 1 calc R U . . .
C22 C 1.0505(5) 0.5093(3) 0.1716(3) 0.0957(11) Uani 1 1 d . . . . .
H22 H 1.1046 0.5009 0.1286 0.115 Uiso 1 1 calc R U . . .
C23 C 1.0350(4) 0.4376(2) 0.2218(2) 0.0789(9) Uani 1 1 d . . . . .
H23 H 1.0763 0.3803 0.2134 0.095 Uiso 1 1 calc R U . . .
C24 C 0.9559(3) 0.4519(2) 0.28612(18) 0.0606(7) Uani 1 1 d . . . . .
C25 C 0.8049(3) 0.4146(2) 0.47147(16) 0.0581(7) Uani 1 1 d . . . . .
B1 B 0.4827(4) 0.3803(2) 0.2353(2) 0.0652(8) Uani 1 1 d . . . . .

loop_
_atom_site_aniso_label
_atom_site_aniso_U_11
_atom_site_aniso_U_22
_atom_site_aniso_U_33
_atom_site_aniso_U_23
_atom_site_aniso_U_13
_atom_site_aniso_U_12
F1 0.0851(15) 0.1125(18) 0.204(3) -0.0424(19) 0.0438(16) 0.0041(12)
F2 0.1354(19) 0.1042(17) 0.0973(16) -0.0101(13) 0.0017(14) 0.0056(14)
F3 0.1065(15) 0.0874(14) 0.0974(14) -0.0299(11) 0.0194(11) -0.0098(11)
F4 0.140(2) 0.0956(16) 0.157(2) -0.0086(15) 0.0669(18) -0.0244(15)
N1 0.0486(11) 0.0579(13) 0.0591(13) -0.0064(10) 0.0081(9) -0.0016(9)
N2 0.0562(12) 0.0545(13) 0.0583(13) -0.0057(10) 0.0079(10) -0.0020(9)
C1 0.088(2) 0.069(2) 0.101(3) -0.0189(19) 0.000(2) 0.0167(17)
C2 0.0739(18) 0.0675(19) 0.086(2) -0.0107(16) 0.0019(16) 0.0073(15)
C3 0.0497(13) 0.0621(17) 0.0684(17) -0.0138(14) 0.0000(12) 0.0026(11)
C4 0.0472(12) 0.0581(15) 0.0540(14) -0.0078(12) 0.0027(11) -0.0026(11)
C5 0.0613(15) 0.0550(16) 0.0671(17) -0.0043(13) 0.0026(13) 0.0005(12)
C6 0.0618(15) 0.0622(17) 0.0648(17) 0.0031(14) 0.0006(13) -0.0040(13)
C7 0.092(2) 0.068(2) 0.086(2) 0.0104(17) 0.0073(18) 0.0004(17)
C8 0.114(3) 0.059(2) 0.099(3) -0.0023(19) 0.014(2) 0.0039(18)
C9 0.081(2) 0.102(3) 0.096(3) -0.040(2) 0.004(2) 0.023(2)
C10 0.0686(18) 0.092(3) 0.076(2) -0.0248(18) 0.0079(15) 0.0093(16)
C11 0.0492(13) 0.079(2) 0.0640(17) -0.0167(15) 0.0031(12) 0.0029(12)
C12 0.0480(14) 0.085(2) 0.0580(15) -0.0091(14) 0.0015(12) -0.0014(13)
C13 0.0608(16) 0.105(3) 0.0631(18) -0.0097(17) 0.0161(13) -0.0017(16)
C14 0.079(2) 0.115(3) 0.0662(19) 0.008(2) 0.0182(16) -0.009(2)
C15 0.0696(18) 0.091(2) 0.074(2) 0.0135(17) 0.0106(15) -0.0015(16)
C16 0.0563(14) 0.0699(18) 0.0586(16) 0.0047(13) 0.0050(12) -0.0061(12)
C17 0.113(3) 0.063(2) 0.095(3) -0.0160(19) 0.014(2) 0.0138(18)
C18 0.098(2) 0.067(2) 0.0728(19) -0.0113(16) 0.0178(17) 0.0064(17)
C19 0.0518(13) 0.0582(16) 0.0698(17) -0.0003(13) 0.0098(12) -0.0047(11)
C20 0.080(2) 0.068(2) 0.098(2) 0.0115(17) 0.0311(18) 0.0040(15)
C21 0.105(3) 0.093(3) 0.107(3) 0.028(2) 0.052(2) 0.004(2)
C22 0.105(3) 0.099(3) 0.099(3) 0.006(2) 0.055(2) 0.000(2)
C23 0.081(2) 0.079(2) 0.084(2) -0.0034(17) 0.0315(17) 0.0035(16)
C24 0.0555(14) 0.0623(17) 0.0628(16) -0.0028(13) 0.0112(12) -0.0037(12)
C25 0.0473(13) 0.0706(18) 0.0521(14) -0.0036(13) 0.0030(11) -0.0027(11)
B1 0.0653(18) 0.0577(19) 0.072(2) -0.0080(16) 0.0151(16) 0.0023(14)

loop_
_atom_type_symbol
_atom_type_description
_atom_type_scat_dispersion_real
_atom_type_scat_dispersion_imag
_atom_type_scat_source
C C 0.0033 0.0016 'International Tables Vol C Tables 4.2.6.8 and 6.1.1.4'
H H 0.0000 0.0000 'International Tables Vol C Tables 4.2.6.8 and 6.1.1.4'
B B 0.0013 0.0007 'International Tables Vol C Tables 4.2.6.8 and 6.1.1.4'
F F 0.0171 0.0103 'International Tables Vol C Tables 4.2.6.8 and 6.1.1.4'
N N 0.0061 0.0033 'International Tables Vol C Tables 4.2.6.8 and 6.1.1.4'

loop_
_geom_angle_atom_site_label_1
_geom_angle_atom_site_label_2
_geom_angle_atom_site_label_3
_geom_angle
_geom_angle_site_symmetry_1
_geom_angle_site_symmetry_3
_geom_angle_publ_flag
C4 N1 C3 119.2(2) . . ?
C4 N1 C19 107.7(2) . . ?
C19 N1 C3 133.0(2) . . ?
C4 N2 C5 120.3(2) . . ?
C4 N2 C24 106.9(2) . . ?
C5 N2 C24 132.7(2) . . ?
C2 C1 H1 119.9 . . ?
C2 C1 C9 120.3(4) . . ?
C9 C1 H1 119.9 . . ?
C1 C2 H2 119.7 . . ?
C1 C2 C3 120.6(4) . . ?
C3 C2 H2 119.7 . . ?
C2 C3 N1 121.6(3) . . ?
C2 C3 C11 120.0(3) . . ?
C11 C3 N1 118.4(3) . . ?
N1 C4 N2 111.3(2) . . ?
N1 C4 C25 125.0(2) . . ?
N2 C4 C25 123.7(3) . . ?
C6 C5 N2 118.4(3) . . ?
C18 C5 N2 122.9(3) . . ?
C18 C5 C6 118.7(3) . . ?
C5 C6 C7 117.3(3) . . ?
C5 C6 C16 120.8(3) . . ?
C7 C6 C16 121.9(3) . . ?
C6 C7 H7 118.9 . . ?
C8 C7 C6 122.3(4) . . ?
C8 C7 H7 118.9 . . ?
C7 C8 H8 120.2 . . ?
C7 C8 C17 119.5(3) . . ?
C17 C8 H8 120.2 . . ?
C1 C9 H9 119.8 . . ?
C10 C9 C1 120.4(3) . . ?
C10 C9 H9 119.8 . . ?
C9 C10 H10 119.4 . . ?
C9 C10 C11 121.1(4) . . ?
C11 C10 H10 119.4 . . ?
C3 C11 C10 117.6(3) . . ?
C3 C11 C12 121.3(3) . . ?
C10 C11 C12 121.1(3) . . ?
C13 C12 C11 125.1(3) . . ?
C13 C12 C25 116.8(3) . . ?
C25 C12 C11 118.1(3) . . ?
C12 C13 H13 120.0 . . ?
C14 C13 C12 120.1(3) . . ?
C14 C13 H13 120.0 . . ?
C13 C14 H14 118.7 . . ?
C13 C14 C15 122.6(3) . . ?
C15 C14 H14 118.7 . . ?
C14 C15 H15 120.0 . . ?
C14 C15 C16 120.1(3) . . ?
C16 C15 H15 120.0 . . ?
C15 C16 C6 124.9(3) . . ?
C15 C16 C25 116.7(3) . . ?
C25 C16 C6 118.4(3) . . ?
C8 C17 H17 120.0 . . ?
C18 C17 C8 120.1(4) . . ?
C18 C17 H17 120.0 . . ?
C5 C18 H18 119.0 . . ?
C17 C18 C5 122.1(3) . . ?
C17 C18 H18 119.0 . . ?
C20 C19 N1 133.0(3) . . ?
C20 C19 C24 120.2(3) . . ?
C24 C19 N1 106.8(2) . . ?
C19 C20 H20 120.7 . . ?
C21 C20 C19 118.6(3) . . ?
C21 C20 H20 120.7 . . ?
C20 C21 H21 119.3 . . ?
C20 C21 C22 121.5(3) . . ?
C22 C21 H21 119.3 . . ?
C21 C22 H22 119.2 . . ?
C23 C22 C21 121.6(3) . . ?
C23 C22 H22 119.2 . . ?
C22 C23 H23 120.8 . . ?
C22 C23 C24 118.3(3) . . ?
C24 C23 H23 120.8 . . ?
C19 C24 N2 107.2(2) . . ?
C23 C24 N2 133.0(3) . . ?
C23 C24 C19 119.7(3) . . ?
C12 C25 C4 118.0(3) . . ?
C12 C25 C16 123.8(3) . . ?
C16 C25 C4 118.2(3) . . ?
F1 B1 F2 108.0(3) . . ?
F1 B1 F3 111.9(3) . . ?
F1 B1 F4 112.1(3) . . ?
F3 B1 F2 107.9(3) . . ?
F3 B1 F4 112.6(3) . . ?
F4 B1 F2 103.9(3) . . ?

loop_
_geom_bond_atom_site_label_1
_geom_bond_atom_site_label_2
_geom_bond_distance
_geom_bond_site_symmetry_2
_geom_bond_publ_flag
F1 B1 1.344(4) . ?
F2 B1 1.390(4) . ?
F3 B1 1.362(4) . ?
F4 B1 1.373(4) . ?
N1 C3 1.431(3) . ?
N1 C4 1.346(3) . ?
N1 C19 1.412(4) . ?
N2 C4 1.352(3) . ?
N2 C5 1.408(4) . ?
N2 C24 1.419(4) . ?
C1 H1 0.9300 . ?
C1 C2 1.361(5) . ?
C1 C9 1.365(6) . ?
C2 H2 0.9300 . ?
C2 C3 1.387(4) . ?
C3 C11 1.398(4) . ?
C4 C25 1.405(4) . ?
C5 C6 1.404(4) . ?
C5 C18 1.401(4) . ?
C6 C7 1.411(4) . ?
C6 C16 1.458(4) . ?
C7 H7 0.9300 . ?
C7 C8 1.360(5) . ?
C8 H8 0.9300 . ?
C8 C17 1.378(6) . ?
C9 H9 0.9300 . ?
C9 C10 1.364(6) . ?
C10 H10 0.9300 . ?
C10 C11 1.401(4) . ?
C11 C12 1.467(5) . ?
C12 C13 1.390(4) . ?
C12 C25 1.403(4) . ?
C13 H13 0.9300 . ?
C13 C14 1.369(5) . ?
C14 H14 0.9300 . ?
C14 C15 1.379(5) . ?
C15 H15 0.9300 . ?
C15 C16 1.385(4) . ?
C16 C25 1.404(4) . ?
C17 H17 0.9300 . ?
C17 C18 1.349(5) . ?
C18 H18 0.9300 . ?
C19 C20 1.383(4) . ?
C19 C24 1.399(4) . ?
C20 H20 0.9300 . ?
C20 C21 1.340(5) . ?
C21 H21 0.9300 . ?
C21 C22 1.372(6) . ?
C22 H22 0.9300 . ?
C22 C23 1.352(5) . ?
C23 H23 0.9300 . ?
C23 C24 1.385(4) . ?

loop_
_geom_torsion_atom_site_label_1
_geom_torsion_atom_site_label_2
_geom_torsion_atom_site_label_3
_geom_torsion_atom_site_label_4
_geom_torsion
_geom_torsion_site_symmetry_1
_geom_torsion_site_symmetry_2
_geom_torsion_site_symmetry_3
_geom_torsion_site_symmetry_4
_geom_torsion_publ_flag
N1 C3 C11 C10 178.7(2) . . . . ?
N1 C3 C11 C12 -0.6(4) . . . . ?
N1 C4 C25 C12 -1.9(4) . . . . ?
N1 C4 C25 C16 -180.0(2) . . . . ?
N1 C19 C20 C21 176.3(3) . . . . ?
N1 C19 C24 N2 1.8(3) . . . . ?
N1 C19 C24 C23 -175.2(2) . . . . ?
N2 C4 C25 C12 177.5(2) . . . . ?
N2 C4 C25 C16 -0.6(4) . . . . ?
N2 C5 C6 C7 -179.8(3) . . . . ?
N2 C5 C6 C16 0.5(4) . . . . ?
N2 C5 C18 C17 179.6(3) . . . . ?
C1 C2 C3 N1 -178.1(3) . . . . ?
C1 C2 C3 C11 0.1(4) . . . . ?
C1 C9 C10 C11 -0.1(5) . . . . ?
C2 C1 C9 C10 0.6(5) . . . . ?
C2 C3 C11 C10 0.4(4) . . . . ?
C2 C3 C11 C12 -178.9(2) . . . . ?
C3 N1 C4 N2 -177.9(2) . . . . ?
C3 N1 C4 C25 1.6(3) . . . . ?
C3 N1 C19 C20 -1.5(5) . . . . ?
C3 N1 C19 C24 176.7(2) . . . . ?
C3 C11 C12 C13 179.5(3) . . . . ?
C3 C11 C12 C25 0.3(4) . . . . ?
C4 N1 C3 C2 178.0(2) . . . . ?
C4 N1 C3 C11 -0.3(3) . . . . ?
C4 N1 C19 C20 -179.6(3) . . . . ?
C4 N1 C19 C24 -1.5(3) . . . . ?
C4 N2 C5 C6 -3.3(4) . . . . ?
C4 N2 C5 C18 176.2(3) . . . . ?
C4 N2 C24 C19 -1.5(3) . . . . ?
C4 N2 C24 C23 175.0(3) . . . . ?
C5 N2 C4 N1 -177.1(2) . . . . ?
C5 N2 C4 C25 3.4(4) . . . . ?
C5 N2 C24 C19 175.8(3) . . . . ?
C5 N2 C24 C23 -7.7(5) . . . . ?
C5 C6 C7 C8 -0.4(5) . . . . ?
C5 C6 C16 C15 -177.7(3) . . . . ?
C5 C6 C16 C25 2.2(4) . . . . ?
C6 C5 C18 C17 -0.9(5) . . . . ?
C6 C7 C8 C17 0.1(6) . . . . ?
C6 C16 C25 C4 -2.2(4) . . . . ?
C6 C16 C25 C12 179.9(2) . . . . ?
C7 C6 C16 C15 2.7(4) . . . . ?
C7 C6 C16 C25 -177.5(3) . . . . ?
C7 C8 C17 C18 -0.2(6) . . . . ?
C8 C17 C18 C5 0.6(6) . . . . ?
C9 C1 C2 C3 -0.6(5) . . . . ?
C9 C10 C11 C3 -0.4(4) . . . . ?
C9 C10 C11 C12 178.9(3) . . . . ?
C10 C11 C12 C13 0.2(4) . . . . ?
C10 C11 C12 C25 -179.0(2) . . . . ?
C11 C12 C13 C14 -178.1(3) . . . . ?
C11 C12 C25 C4 0.9(3) . . . . ?
C11 C12 C25 C16 178.9(2) . . . . ?
C12 C13 C14 C15 -1.2(5) . . . . ?
C13 C12 C25 C4 -178.4(2) . . . . ?
C13 C12 C25 C16 -0.4(4) . . . . ?
C13 C14 C15 C16 0.5(5) . . . . ?
C14 C15 C16 C6 -179.9(3) . . . . ?
C14 C15 C16 C25 0.2(4) . . . . ?
C15 C16 C25 C4 177.7(2) . . . . ?
C15 C16 C25 C12 -0.3(4) . . . . ?
C16 C6 C7 C8 179.3(3) . . . . ?
C18 C5 C6 C7 0.8(4) . . . . ?
C18 C5 C6 C16 -178.9(3) . . . . ?
C19 N1 C3 C2 0.0(4) . . . . ?
C19 N1 C3 C11 -178.3(2) . . . . ?
C19 N1 C4 N2 0.6(3) . . . . ?
C19 N1 C4 C25 -180.0(2) . . . . ?
C19 C20 C21 C22 -1.2(6) . . . . ?
C20 C19 C24 N2 -179.7(3) . . . . ?
C20 C19 C24 C23 3.2(4) . . . . ?
C20 C21 C22 C23 2.5(7) . . . . ?
C21 C22 C23 C24 -0.8(6) . . . . ?
C22 C23 C24 N2 -178.1(3) . . . . ?
C22 C23 C24 C19 -2.0(5) . . . . ?
C24 N2 C4 N1 0.6(3) . . . . ?
C24 N2 C4 C25 -178.9(2) . . . . ?
C24 N2 C5 C6 179.7(2) . . . . ?
C24 N2 C5 C18 -0.8(4) . . . . ?
C24 C19 C20 C21 -1.6(5) . . . . ?
C25 C12 C13 C14 1.1(4) . . . . ?
